data_7060354
loop_
_publ_author_name
'Katkova, Svetlana A.'
'Luzyanin, Konstantin V.'
'Novikov, Alexander S.'
'Kinzhalov, Mikhail A.'

_publ_section_title
;
 Modulation of luminescence properties for
 [cyclometalated]-PtII(isocyanide) complexes upon co-crystallisation with
 halosubstituted perfluorinated arenes
;
_journal_issue 6
_journal_name_full 'New Journal of Chemistry'
_journal_page_first 2948
_journal_page_last 2952
_journal_paper_doi 10.1039/D0NJ05457G
_journal_volume 45
_journal_year 2021
_chemical_formula_moiety 'C26 H17 Cl N2 Pt, Br2 C6 F4'
_chemical_formula_sum 'C32 H17 Br2 Cl F4 N2 Pt'
_chemical_formula_weight 895.84
_space_group_crystal_system monoclinic
_space_group_IT_number 14
_space_group_name_Hall '-P 2ybc'
_space_group_name_H-M_alt 'P 1 21/c 1'
_atom_sites_solution_hydrogens geom
_atom_sites_solution_primary dual
_audit_creation_date 2020-08-07
_audit_creation_method
;
Olex2 1.2
(compiled 2018.05.29 svn.r3508 for OlexSys, GUI svn.r5506)
;
_audit_update_record
;
2020-12-16 deposited with the CCDC.	2021-01-22 downloaded from the CCDC.
;
_cell_angle_alpha 90
_cell_angle_beta 90.5510(10)
_cell_angle_gamma 90
_cell_formula_units_Z 8
_cell_length_a 23.4886(3)
_cell_length_b 7.16100(10)
_cell_length_c 34.3172(4)
_cell_measurement_reflns_used 18592
_cell_measurement_temperature 122.0(9)
_cell_measurement_theta_max 72.6230
_cell_measurement_theta_min 1.8690
_cell_volume 5771.95(13)
_computing_cell_refinement 'CrysAlisPro 1.171.39.35a (Rigaku OD, 2017)'
_computing_data_collection 'CrysAlisPro 1.171.39.35a (Rigaku OD, 2017)'
_computing_data_reduction 'CrysAlisPro 1.171.39.35a (Rigaku OD, 2017)'
_computing_molecular_graphics 'Olex2 (Dolomanov et al., 2009)'
_computing_publication_material 'Olex2 (Dolomanov et al., 2009)'
_computing_structure_refinement 'ShelXL (Sheldrick, 2015)'
_computing_structure_solution 'ShelXT (Sheldrick, 2015)'
_diffrn_ambient_environment N~2~
_diffrn_ambient_temperature 122.0(9)
_diffrn_detector 'CCD plate'
_diffrn_detector_type HyPix3000
_diffrn_measured_fraction_theta_full 0.997
_diffrn_measured_fraction_theta_max 0.997
_diffrn_measurement_details
;
List of Runs (angles in degrees, time in seconds):

  # Type    Start    End  Width  t~exp~   \w     \q     \k     \f   Frames
#--------------------------------------------------------------------------
  1  \w    -80.00 -54.00   0.50    0.24    --  -38.82 -43.00 -80.00   52
  2  \w    -31.00  25.00   0.50    0.24    --  -38.82  43.00  71.00  112
  3  \w    -48.00 -23.00   0.50    0.24    --  -38.82 -43.00 -80.00   50
  4  \w     71.00  97.00   0.50    0.24    --   38.82  43.00  71.00   52
  5  \w     39.00 119.00   0.50    0.95    --  104.92 -43.00 -80.00  160
  6  \w     89.00 156.00   0.50    0.95    --  104.92  43.00  71.00  134
  7  \w    -50.00 -25.00   0.50    0.24    --  -38.82 -43.00 120.00   50
  8  \w    -58.00  33.00   0.50    0.24    --  -38.82  21.00  60.00  182
  9  \w    -61.00 -17.00   0.50    0.24    --  -38.82 -77.00 120.00   88
 10  \w    -52.00  19.00   0.50    0.24    --  -38.82  21.00-120.00  142
 11  \w   -100.00 -63.00   0.50    0.24    --  -38.82 -43.00 120.00   74
 12  \w   -102.00 -75.00   0.50    0.24    --  -38.82 -77.00 120.00   54
 13  \w     66.00  92.00   0.50    0.24    --   38.82  32.00 150.00   52
 14  \w     26.00  60.00   0.50    0.24    --   38.82  32.00 150.00   68
 15  \w    -14.00  62.00   0.50    0.24    --   38.82 -65.00-180.00  152
 16  \w    -11.00  21.00   0.50    0.24    --   38.82 -77.00 -60.00   64
 17  \w     64.00  94.00   0.50    0.24    --   38.82  32.00-120.00   60
 18  \w    -13.00  44.00   0.50    0.24    --   38.82 -32.00 -30.00  114
 19  \w     14.00  39.00   0.50    0.24    --   38.82  77.00-150.00   50
 20  \w     68.00  94.00   0.50    0.24    --   38.82  77.00-150.00   52
 21  \w     -6.00  19.00   0.50    0.24    --   38.82 -43.00 -80.00   50
 22  \w     27.00  58.00   0.50    0.24    --   38.82 -77.00 -60.00   62
 23  \w    102.00 128.00   0.50    0.95    --  104.92  30.00 -60.00   52
 24  \w     90.00 156.00   0.50    0.95    --  104.92  45.00 -30.00  132
 25  \w     37.00 114.00   0.50    0.95    --  104.92 -86.00-120.00  154
 26  \w    122.00 155.00   0.50    0.95    --  104.92  30.00  30.00   66
 27  \w     94.00 126.00   0.50    0.95    --  104.92  37.00-150.00   64
 28  \w     87.00 155.00   0.50    0.95    --  104.92  45.00 120.00  136
 29  \w     87.00 130.00   0.50    0.95    --  104.92 111.00  90.00   86
 30  \w    102.00 141.00   0.50    0.95    --  104.92  30.00-120.00   78
 31  \w    108.00 154.00   0.50    0.95    --  104.92 133.00 -60.00   92
 32  \w     38.00 119.00   0.50    0.95    --  104.92 -37.00 120.00  162
 33  \w    124.00 154.00   0.50    0.95    --  104.92 111.00-120.00   60
 34  \w     83.00 157.00   0.50    0.95    --  104.92  61.00  90.00  148
 35  \w     86.00 134.00   0.50    0.95    --  104.92  22.00  30.00   96
 36  \w     45.00 102.00   0.50    0.95    --  104.92-111.00-120.00  114
 37  \w     38.00  64.00   0.50    0.24    --   38.82  77.00-150.00   52
 38  \w    -92.00 -66.00   0.50    0.24    --  -38.82 -32.00 150.00   52
 39  \w    -44.00 -18.00   0.50    0.24    --  -38.82  65.00-150.00   52
 40  \w      2.00  27.00   0.50    0.24    --  -38.82  65.00-150.00   50
 41  \w    -60.00 -34.00   0.50    0.24    --  -38.82 -32.00 150.00   52
 42  \w    -53.00 -27.00   0.50    0.24    --  -38.82  77.00  60.00   52
 43  \w     -1.00  25.00   0.50    0.24    --  -38.82  54.00 150.00   52
 44  \w    -37.00 -11.00   0.50    0.24    --  -38.82  54.00 150.00   52
 45  \w     20.00  73.00   0.50    0.24    --   38.82  54.00-150.00  106
 46  \w     25.00  51.00   0.50    0.24    --   38.82  43.00 -90.00   52
 47  \w     48.00  88.00   0.50    0.24    --   38.82  54.00-180.00   80
 48  \w     80.00 106.00   0.50    0.24    --   38.82  32.00   0.00   52
 49  \w     78.00 104.00   0.50    0.24    --   38.82  43.00 -90.00   52
 50  \w     25.00  51.00   0.50    0.24    --   38.82  43.00-180.00   52
 51  \w    -27.00  15.00   0.50    0.24    --   38.82 -43.00  90.00   84
 52  \w    -21.00  51.00   0.50    0.24    --   38.82 -21.00-180.00  144
 53  \w     78.00 156.00   0.50    0.95    --  104.92  77.00 150.00  156
 54  \w     45.00 123.00   0.50    0.95    --  104.92 -22.00 120.00  156
;
_diffrn_measurement_device 'four-circle diffractometer'
_diffrn_measurement_device_type 'SuperNova, Single source at offset/far, HyPix3000'
_diffrn_measurement_method '\w scans'
_diffrn_orient_matrix_type 'CrysAlisPro convention (1999,Acta A55,543-557)'
_diffrn_orient_matrix_UB_11 -0.0548630000
_diffrn_orient_matrix_UB_12 0.1166133000
_diffrn_orient_matrix_UB_13 -0.0039226000
_diffrn_orient_matrix_UB_21 0.0046281000
_diffrn_orient_matrix_UB_22 -0.0078138000
_diffrn_orient_matrix_UB_23 -0.0447060000
_diffrn_orient_matrix_UB_31 -0.0357113000
_diffrn_orient_matrix_UB_32 -0.1805523000
_diffrn_orient_matrix_UB_33 -0.0005762000
_diffrn_radiation_monochromator mirror
_diffrn_radiation_probe x-ray
_diffrn_radiation_type CuK\a
_diffrn_radiation_wavelength 1.54184
_diffrn_reflns_av_R_equivalents 0.0547
_diffrn_reflns_av_unetI/netI 0.0417
_diffrn_reflns_Laue_measured_fraction_full 0.997
_diffrn_reflns_Laue_measured_fraction_max 0.997
_diffrn_reflns_limit_h_max 27
_diffrn_reflns_limit_h_min -28
_diffrn_reflns_limit_k_max 8
_diffrn_reflns_limit_k_min -8
_diffrn_reflns_limit_l_max 41
_diffrn_reflns_limit_l_min -40
_diffrn_reflns_number 37075
_diffrn_reflns_point_group_measured_fraction_full 0.997
_diffrn_reflns_point_group_measured_fraction_max 0.997
_diffrn_reflns_theta_full 67.500
_diffrn_reflns_theta_max 67.500
_diffrn_reflns_theta_min 1.881
_diffrn_source 'micro-focus sealed X-ray tube'
_diffrn_source_type 'SuperNova (Cu) X-ray Source'
_exptl_absorpt_coefficient_mu 13.648
_exptl_absorpt_correction_T_max 1.00000
_exptl_absorpt_correction_T_min 0.71183
_exptl_absorpt_correction_type multi-scan
_exptl_absorpt_process_details
;
CrysAlisPro 1.171.39.35a (Rigaku Oxford Diffraction, 2017)
Empirical absorption correction using spherical harmonics,
 implemented in SCALE3 ABSPACK scaling algorithm.
;
_exptl_crystal_colour 'clear greenish yellow'
_exptl_crystal_colour_lustre clear
_exptl_crystal_colour_modifier greenish
_exptl_crystal_colour_primary yellow
_exptl_crystal_density_diffrn 2.062
_exptl_crystal_description prism
_exptl_crystal_F_000 3392
_exptl_crystal_size_max 0.1
_exptl_crystal_size_mid 0.1
_exptl_crystal_size_min 0.1
_refine_diff_density_max 1.754
_refine_diff_density_min -2.938
_refine_diff_density_rms 0.174
_refine_ls_extinction_method none
_refine_ls_goodness_of_fit_ref 1.081
_refine_ls_hydrogen_treatment constr
_refine_ls_matrix_type full
_refine_ls_number_parameters 757
_refine_ls_number_reflns 10385
_refine_ls_number_restraints 0
_refine_ls_restrained_S_all 1.081
_refine_ls_R_factor_all 0.0444
_refine_ls_R_factor_gt 0.0413
_refine_ls_shift/su_max 0.004
_refine_ls_shift/su_mean 0.000
_refine_ls_structure_factor_coef Fsqd
_refine_ls_weighting_details 'w=1/[\s^2^(Fo^2^)+(0.0661P)^2^+16.1397P] where P=(Fo^2^+2Fc^2^)/3'
_refine_ls_weighting_scheme calc
_refine_ls_wR_factor_gt 0.1118
_refine_ls_wR_factor_ref 0.1141
_reflns_Friedel_coverage 0.000
_reflns_number_gt 9532
_reflns_number_total 10385
_reflns_threshold_expression 'I > 2\s(I)'
_cod_data_source_file d0nj05457g2.cif
_cod_data_source_block 1ver0-10659-11716_ars-115
_cod_depositor_comments 'Adding full bibliography for 7060349--7060354.cif.'
_cod_database_code 7060354
_shelx_shelxl_version_number 2018/3
_chemical_oxdiff_formula 'C32 Cl N2 Pt Br2 F4'
_shelx_space_group_comment
;
The symmetry employed for this shelxl refinement is uniquely defined
by the following loop, which should always be used as a source of
symmetry information in preference to the above space-group names.
They are only intended as comments.
;
_shelx_estimated_absorpt_t_max 0.342
_shelx_estimated_absorpt_t_min 0.342
_reflns_odcompleteness_completeness 99.53
_reflns_odcompleteness_iscentric 1
_reflns_odcompleteness_theta 70.93
_olex2_refinement_description
;
1. Fixed Uiso
 At 1.2 times of:
  All C(H) groups
2.a Aromatic/amide H refined with riding coordinates:
 C42(H42), C51(H51), C49(H49), C44(H44), C40(H40), C41(H41), C13(H13),
 C43(H43), C30(H30), C39(H39), C4(H4), C15(H15), C45(H45), C37(H37), C11(H11),
 C19(H19), C38(H38), C48(H48), C7(H7), C50(H50), C6(H6), C3(H3), C33(H33),
 C32(H32), C29(H29), C14(H14), C16(H16), C17(H17), C12(H12), C24(H24), C25(H25),
  C22(H22), C18(H18), C23(H23)
;
_olex2_submission_special_instructions 'No special instructions were received'
_oxdiff_exptl_absorpt_empirical_details
;
Empirical correction (ABSPACK) includes:
- Absorption correction using spherical harmonics
- Frame scaling
;
_oxdiff_exptl_absorpt_empirical_full_max 1.990
_oxdiff_exptl_absorpt_empirical_full_min 0.505

loop_
_space_group_symop_operation_xyz
'x, y, z'
'-x, y+1/2, -z+1/2'
'-x, -y, -z'
'x, -y-1/2, z-1/2'

loop_
_atom_site_label
_atom_site_type_symbol
_atom_site_fract_x
_atom_site_fract_y
_atom_site_fract_z
_atom_site_U_iso_or_equiv
_atom_site_adp_type
_atom_site_occupancy
_atom_site_site_symmetry_order
_atom_site_calc_flag
_atom_site_refinement_flags_posn
_atom_site_refinement_flags_adp
_atom_site_refinement_flags_occupancy
_atom_site_disorder_assembly
_atom_site_disorder_group
Pt1 Pt 0.19407(2) 0.64498(3) 0.64808(2) 0.02235(9) Uani 1 1 d . . . . .
Pt2 Pt 0.80976(2) 0.47357(4) 0.11135(2) 0.02370(9) Uani 1 1 d . . . . .
Br2S Br 0.08892(3) 0.34147(10) 0.49821(2) 0.03164(16) Uani 1 1 d . . . . .
Br1S Br 0.00633(3) 0.42011(10) 0.41722(2) 0.03181(15) Uani 1 1 d . . . . .
Br3S Br 0.87408(3) 0.75263(10) 0.26658(2) 0.03649(17) Uani 1 1 d . . . . .
Br4S Br 0.97285(3) 0.83926(12) 0.33946(2) 0.04053(18) Uani 1 1 d . . . . .
Cl1 Cl 0.13554(6) 0.5787(2) 0.59186(4) 0.0277(3) Uani 1 1 d . . . . .
Cl2 Cl 0.88078(6) 0.5215(2) 0.16167(4) 0.0311(3) Uani 1 1 d . . . . .
F8S F 0.75696(16) 0.7968(6) 0.29887(11) 0.0406(9) Uani 1 1 d . . . . .
F1S F 0.21151(16) 0.3622(6) 0.47709(12) 0.0426(10) Uani 1 1 d . . . . .
F5S F 0.91238(17) 0.9208(7) 0.41363(11) 0.0436(10) Uani 1 1 d . . . . .
F4S F 0.08231(19) 0.5012(6) 0.34882(11) 0.0433(10) Uani 1 1 d . . . . .
F7S F 0.72284(16) 0.8775(6) 0.37117(13) 0.0425(10) Uani 1 1 d . . . . .
F6S F 0.80088(18) 0.9358(6) 0.42914(11) 0.0448(10) Uani 1 1 d . . . . .
F2S F 0.26069(16) 0.4335(7) 0.40877(14) 0.0498(11) Uani 1 1 d . . . . .
F3S F 0.1966(2) 0.4991(7) 0.34457(13) 0.0506(11) Uani 1 1 d . . . . .
N4 N 0.8675(2) 0.4146(7) 0.06783(13) 0.0245(10) Uani 1 1 d . . . . .
N2 N 0.1274(2) 0.6903(7) 0.68573(14) 0.0262(11) Uani 1 1 d . . . . .
N1 N 0.2957(2) 0.5417(7) 0.59808(15) 0.0284(11) Uani 1 1 d . . . . .
N3 N 0.7148(2) 0.5557(8) 0.16849(14) 0.0283(11) Uani 1 1 d . . . . .
C52 C 0.7564(2) 0.4289(8) 0.0694(2) 0.0312(15) Uani 1 1 d . . . . .
C42 C 0.9244(2) 0.4206(8) 0.07294(18) 0.0255(12) Uani 1 1 d . . . . .
H42 H 0.939589 0.452676 0.097168 0.031 Uiso 1 1 calc R . . . .
C1 C 0.2583(3) 0.5870(9) 0.61708(18) 0.0295(13) Uani 1 1 d . . . . .
C7S C 0.8538(3) 0.8153(9) 0.31758(17) 0.0274(13) Uani 1 1 d . . . . .
C2 C 0.3314(3) 0.4724(8) 0.56905(17) 0.0257(12) Uani 1 1 d . . . . .
C51 C 0.6957(3) 0.4324(9) 0.06693(18) 0.0300(13) Uani 1 1 d . . . . .
H51 H 0.675774 0.465344 0.089208 0.036 Uiso 1 1 calc R . . . .
C36 C 0.4672(2) 0.5992(9) 0.33507(17) 0.0266(12) Uani 1 1 d . . . . .
C49 C 0.6914(3) 0.3334(9) 0.00000(18) 0.0327(14) Uani 1 1 d . . . . .
H49 H 0.669944 0.300371 -0.021838 0.039 Uiso 1 1 calc R . . . .
C5S C 0.1708(3) 0.4687(10) 0.3787(2) 0.0365(16) Uani 1 1 d . . . . .
C31 C 0.5872(3) 0.6085(9) 0.25056(17) 0.0278(13) Uani 1 1 d . . . . .
C10S C 0.8180(3) 0.8978(10) 0.39284(18) 0.0329(14) Uani 1 1 d . . . . .
C1S C 0.0858(2) 0.4283(9) 0.41627(17) 0.0259(12) Uani 1 1 d . . . . .
C44 C 0.9380(3) 0.3301(9) 0.00686(18) 0.0300(13) Uani 1 1 d . . . . .
H44 H 0.961806 0.299460 -0.013676 0.036 Uiso 1 1 calc R . . . .
C6S C 0.1128(3) 0.4692(9) 0.38122(18) 0.0297(13) Uani 1 1 d . . . . .
C26 C 0.2385(3) 0.7149(9) 0.69606(17) 0.0278(13) Uani 1 1 d . . . . .
C47 C 0.7820(2) 0.3704(8) 0.03235(17) 0.0245(12) Uani 1 1 d . . . . .
C40 C 0.3746(2) 0.5022(9) 0.35747(17) 0.0261(13) Uani 1 1 d . . . . .
H40 H 0.339804 0.443815 0.352760 0.031 Uiso 1 1 calc R . . . .
C41 C 0.4146(3) 0.5125(9) 0.32814(18) 0.0283(13) Uani 1 1 d . . . . .
H41 H 0.406560 0.461541 0.303779 0.034 Uiso 1 1 calc R . . . .
C5 C 0.4005(3) 0.3444(8) 0.50988(18) 0.0265(13) Uani 1 1 d . . . . .
C46 C 0.8446(3) 0.3702(8) 0.03310(17) 0.0259(12) Uani 1 1 d . . . . .
C27 C 0.7512(3) 0.5276(10) 0.14749(18) 0.0312(14) Uani 1 1 d . . . . .
C13 C 0.5895(3) 0.0534(9) 0.37162(18) 0.0292(13) Uani 1 1 d . . . . .
H13 H 0.616897 0.023563 0.353287 0.035 Uiso 1 1 calc R . . . .
C43 C 0.9607(3) 0.3796(10) 0.04248(19) 0.0337(15) Uani 1 1 d . . . . .
H43 H 0.999905 0.385436 0.046096 0.040 Uiso 1 1 calc R . . . .
C28 C 0.6714(3) 0.5805(9) 0.19541(18) 0.0276(13) Uani 1 1 d . . . . .
C30 C 0.6408(3) 0.6895(10) 0.25720(18) 0.0297(13) Uani 1 1 d . . . . .
H30 H 0.647979 0.753354 0.280337 0.036 Uiso 1 1 calc R . . . .
C11S C 0.7788(3) 0.8700(9) 0.36386(19) 0.0304(14) Uani 1 1 d . . . . .
C8 C 0.4369(2) 0.2740(9) 0.47989(17) 0.0275(13) Uani 1 1 d . . . . .
C34 C 0.5444(3) 0.6130(9) 0.28018(18) 0.0292(13) Uani 1 1 d . . . . .
C9 C 0.4685(2) 0.2139(8) 0.45575(17) 0.0252(12) Uani 1 1 d . . . . .
C35 C 0.5093(3) 0.6088(9) 0.30506(18) 0.0300(13) Uani 1 1 d . . . . .
C39 C 0.3862(3) 0.5791(9) 0.39398(17) 0.0282(13) Uani 1 1 d . . . . .
H39 H 0.359258 0.572409 0.413628 0.034 Uiso 1 1 calc R . . . .
C12S C 0.7963(3) 0.8242(9) 0.32621(19) 0.0326(14) Uani 1 1 d . . . . .
C4 C 0.3409(3) 0.3216(10) 0.50711(17) 0.0297(13) Uani 1 1 d . . . . .
H4 H 0.324761 0.263131 0.485483 0.036 Uiso 1 1 calc R . . . .
C20 C 0.1429(3) 0.7313(8) 0.72306(16) 0.0260(12) Uani 1 1 d . . . . .
C3S C 0.1783(3) 0.3981(9) 0.44630(18) 0.0277(13) Uani 1 1 d . . . . .
C15 C 0.5585(3) 0.0617(9) 0.43812(17) 0.0288(13) Uani 1 1 d . . . . .
H15 H 0.565172 0.035299 0.464297 0.035 Uiso 1 1 calc R . . . .
C45 C 0.8791(3) 0.3264(9) 0.00182(18) 0.0307(13) Uani 1 1 d . . . . .
H45 H 0.863087 0.295030 -0.022198 0.037 Uiso 1 1 calc R . . . .
C37 C 0.4785(3) 0.6772(9) 0.37196(18) 0.0279(13) Uani 1 1 d . . . . .
H37 H 0.513046 0.736364 0.376964 0.033 Uiso 1 1 calc R . . . .
C11 C 0.4987(3) 0.1904(9) 0.38730(17) 0.0280(13) Uani 1 1 d . . . . .
H11 H 0.465199 0.249065 0.379314 0.034 Uiso 1 1 calc R . . . .
C19 C 0.1011(3) 0.7560(10) 0.75084(19) 0.0373(15) Uani 1 1 d . . . . .
H19 H 0.111416 0.786157 0.776304 0.045 Uiso 1 1 calc R . . . .
C38 C 0.4378(3) 0.6651(9) 0.40081(17) 0.0295(13) Uani 1 1 d . . . . .
H38 H 0.445411 0.716008 0.425235 0.035 Uiso 1 1 calc R . . . .
C9S C 0.8751(3) 0.8882(10) 0.38440(18) 0.0332(14) Uani 1 1 d . . . . .
C48 C 0.7502(3) 0.3262(9) -0.00099(19) 0.0320(14) Uani 1 1 d . . . . .
H48 H 0.768538 0.291895 -0.023801 0.038 Uiso 1 1 calc R . . . .
C7 C 0.3897(3) 0.4956(9) 0.57290(18) 0.0285(13) Uani 1 1 d . . . . .
H7 H 0.405362 0.554173 0.594668 0.034 Uiso 1 1 calc R . . . .
C50 C 0.6647(3) 0.3908(10) 0.03406(19) 0.0337(14) Uani 1 1 d . . . . .
H50 H 0.625194 0.401031 0.034461 0.040 Uiso 1 1 calc R . . . .
C6 C 0.4240(3) 0.4287(9) 0.54325(17) 0.0275(12) Uani 1 1 d . . . . .
H6 H 0.463317 0.439997 0.545562 0.033 Uiso 1 1 calc R . . . .
C3 C 0.3064(2) 0.3872(9) 0.53689(17) 0.0277(13) Uani 1 1 d . . . . .
H3 H 0.267064 0.373915 0.535226 0.033 Uiso 1 1 calc R . . . .
C33 C 0.6180(3) 0.5047(9) 0.18709(18) 0.0287(13) Uani 1 1 d . . . . .
H33 H 0.610758 0.445904 0.163383 0.034 Uiso 1 1 calc R . . . .
C21 C 0.2048(3) 0.7499(9) 0.72886(17) 0.0291(13) Uani 1 1 d . . . . .
C32 C 0.5759(3) 0.5189(9) 0.21488(18) 0.0290(13) Uani 1 1 d . . . . .
H32 H 0.539950 0.469040 0.209932 0.035 Uiso 1 1 calc R . . . .
C2S C 0.1199(2) 0.3932(9) 0.44909(16) 0.0259(12) Uani 1 1 d . . . . .
C29 C 0.6828(3) 0.6752(9) 0.22973(17) 0.0274(13) Uani 1 1 d . . . . .
H29 H 0.718360 0.728546 0.234165 0.033 Uiso 1 1 calc R . . . .
C14 C 0.5986(3) 0.0107(9) 0.41062(19) 0.0288(13) Uani 1 1 d . . . . .
H14 H 0.631482 -0.051900 0.418336 0.035 Uiso 1 1 calc R . . . .
C10 C 0.5084(2) 0.1517(8) 0.42700(17) 0.0242(12) Uani 1 1 d . . . . .
C16 C 0.0719(3) 0.6695(10) 0.67616(18) 0.0316(14) Uani 1 1 d . . . . .
H16 H 0.062065 0.637606 0.650701 0.038 Uiso 1 1 calc R . . . .
C17 C 0.0294(3) 0.6942(11) 0.7032(2) 0.0386(16) Uani 1 1 d . . . . .
H17 H -0.008751 0.682853 0.696012 0.046 Uiso 1 1 calc R . . . .
C12 C 0.5395(3) 0.1404(9) 0.36003(18) 0.0315(14) Uani 1 1 d . . . . .
H12 H 0.533047 0.165657 0.333768 0.038 Uiso 1 1 calc R . . . .
C8S C 0.8936(3) 0.8471(8) 0.34728(19) 0.0271(13) Uani 1 1 d . . . . .
C24 C 0.3216(3) 0.7915(11) 0.7352(2) 0.0420(17) Uani 1 1 d . . . . .
H24 H 0.360739 0.807773 0.737480 0.050 Uiso 1 1 calc R . . . .
C25 C 0.2981(3) 0.7337(9) 0.69958(19) 0.0314(13) Uani 1 1 d . . . . .
H25 H 0.321465 0.708052 0.678519 0.038 Uiso 1 1 calc R . . . .
C4S C 0.2040(3) 0.4332(10) 0.4110(2) 0.0352(15) Uani 1 1 d . . . . .
C22 C 0.2294(3) 0.8015(10) 0.76375(18) 0.0357(15) Uani 1 1 d . . . . .
H22 H 0.206531 0.820883 0.785360 0.043 Uiso 1 1 calc R . . . .
C18 C 0.0449(3) 0.7364(11) 0.7411(2) 0.0410(17) Uani 1 1 d . . . . .
H18 H 0.017097 0.751374 0.759943 0.049 Uiso 1 1 calc R . . . .
C23 C 0.2877(3) 0.8249(11) 0.76709(19) 0.0438(18) Uani 1 1 d . . . . .
H23 H 0.303945 0.862750 0.790615 0.053 Uiso 1 1 calc R . . . .

loop_
_atom_site_aniso_label
_atom_site_aniso_U_11
_atom_site_aniso_U_22
_atom_site_aniso_U_33
_atom_site_aniso_U_23
_atom_site_aniso_U_13
_atom_site_aniso_U_12
Pt1 0.02572(14) 0.02774(15) 0.01367(13) -0.00010(9) 0.00426(9) 0.00054(9)
Pt2 0.02444(14) 0.03101(15) 0.01580(13) 0.00147(9) 0.00758(9) 0.00148(9)
Br2S 0.0393(4) 0.0377(4) 0.0180(3) 0.0018(2) 0.0049(2) -0.0050(3)
Br1S 0.0241(3) 0.0449(4) 0.0264(3) 0.0021(3) 0.0006(2) -0.0008(3)
Br3S 0.0492(4) 0.0386(4) 0.0218(3) 0.0001(3) 0.0065(3) 0.0038(3)
Br4S 0.0289(3) 0.0583(5) 0.0345(4) 0.0022(3) 0.0048(3) 0.0060(3)
Cl1 0.0288(7) 0.0428(8) 0.0116(5) -0.0018(6) 0.0000(5) 0.0002(6)
Cl2 0.0284(7) 0.0485(9) 0.0163(6) 0.0015(6) 0.0021(5) 0.0017(6)
F8S 0.039(2) 0.048(2) 0.035(2) 0.0001(18) -0.0084(16) 0.0013(18)
F1S 0.032(2) 0.059(3) 0.036(2) -0.0040(19) -0.0105(17) -0.0008(18)
F5S 0.044(2) 0.058(3) 0.0290(19) -0.0046(19) -0.0058(17) -0.001(2)
F4S 0.053(2) 0.054(3) 0.0234(19) 0.0096(18) -0.0017(17) 0.001(2)
F7S 0.0301(19) 0.049(2) 0.049(2) 0.003(2) 0.0118(17) 0.0011(17)
F6S 0.055(2) 0.053(3) 0.027(2) -0.0085(19) 0.0153(18) 0.002(2)
F2S 0.0248(19) 0.058(3) 0.066(3) -0.007(2) 0.0160(19) -0.0076(19)
F3S 0.061(3) 0.056(3) 0.036(2) 0.008(2) 0.031(2) -0.005(2)
N4 0.028(2) 0.030(3) 0.016(2) -0.002(2) 0.0103(18) -0.001(2)
N2 0.031(3) 0.032(3) 0.016(2) 0.000(2) 0.0079(19) 0.003(2)
N1 0.031(3) 0.030(3) 0.024(2) -0.001(2) 0.008(2) 0.003(2)
N3 0.028(3) 0.039(3) 0.019(2) 0.002(2) 0.011(2) 0.003(2)
C52 0.017(3) 0.017(3) 0.061(4) 0.021(3) 0.021(3) 0.009(2)
C42 0.028(3) 0.023(3) 0.026(3) -0.002(2) 0.004(2) 0.004(2)
C1 0.031(3) 0.031(3) 0.027(3) 0.008(3) -0.001(3) -0.001(3)
C7S 0.036(3) 0.023(3) 0.023(3) 0.005(2) 0.007(2) 0.009(2)
C2 0.028(3) 0.027(3) 0.023(3) 0.000(2) 0.008(2) 0.001(2)
C51 0.030(3) 0.035(4) 0.025(3) 0.005(3) 0.010(2) -0.002(3)
C36 0.024(3) 0.037(3) 0.019(3) 0.002(3) 0.008(2) 0.008(3)
C49 0.039(3) 0.034(4) 0.025(3) 0.002(3) -0.007(3) -0.001(3)
C5S 0.039(4) 0.041(4) 0.030(3) 0.002(3) 0.023(3) -0.007(3)
C31 0.030(3) 0.034(3) 0.019(3) 0.003(3) 0.009(2) 0.003(3)
C10S 0.043(4) 0.033(3) 0.023(3) -0.008(3) 0.007(3) -0.004(3)
C1S 0.028(3) 0.026(3) 0.024(3) 0.005(2) 0.005(2) -0.001(2)
C44 0.030(3) 0.031(3) 0.029(3) 0.002(3) 0.016(3) 0.006(2)
C6S 0.041(4) 0.025(3) 0.023(3) 0.000(2) 0.006(3) -0.001(3)
C26 0.031(3) 0.030(3) 0.022(3) 0.007(3) -0.001(2) 0.000(3)
C47 0.025(3) 0.028(3) 0.020(3) 0.000(2) 0.007(2) 0.000(2)
C40 0.018(3) 0.037(3) 0.024(3) 0.002(3) 0.003(2) 0.001(2)
C41 0.028(3) 0.035(3) 0.022(3) 0.002(3) 0.003(2) 0.004(3)
C5 0.028(3) 0.027(3) 0.025(3) -0.001(2) 0.007(2) 0.001(2)
C46 0.028(3) 0.026(3) 0.024(3) 0.005(2) 0.004(2) 0.002(2)
C27 0.034(3) 0.038(4) 0.022(3) 0.002(3) 0.003(3) 0.001(3)
C13 0.032(3) 0.029(3) 0.028(3) -0.005(3) 0.013(2) 0.001(3)
C43 0.019(3) 0.048(4) 0.034(3) 0.005(3) 0.009(2) 0.003(3)
C28 0.026(3) 0.032(3) 0.025(3) 0.006(3) 0.010(2) 0.004(3)
C30 0.027(3) 0.039(4) 0.023(3) 0.000(3) 0.005(2) 0.000(3)
C11S 0.023(3) 0.036(4) 0.032(3) 0.001(3) 0.006(2) 0.004(2)
C8 0.027(3) 0.031(3) 0.024(3) 0.002(3) 0.004(2) 0.000(2)
C34 0.027(3) 0.037(3) 0.024(3) 0.001(3) 0.010(2) 0.005(3)
C9 0.027(3) 0.022(3) 0.026(3) 0.002(2) 0.006(2) 0.001(2)
C35 0.032(3) 0.031(3) 0.027(3) -0.001(3) 0.006(3) 0.001(3)
C39 0.028(3) 0.034(3) 0.023(3) -0.003(3) 0.010(2) 0.003(3)
C12S 0.036(3) 0.033(3) 0.029(3) 0.001(3) -0.006(3) -0.011(3)
C4 0.027(3) 0.040(4) 0.022(3) -0.003(3) 0.002(2) 0.002(3)
C20 0.035(3) 0.024(3) 0.019(3) 0.000(2) 0.004(2) 0.000(2)
C3S 0.029(3) 0.025(3) 0.029(3) -0.005(3) 0.000(2) -0.001(2)
C15 0.032(3) 0.035(3) 0.019(3) 0.004(3) 0.004(2) 0.004(3)
C45 0.031(3) 0.035(4) 0.026(3) 0.002(3) 0.008(2) 0.002(3)
C37 0.024(3) 0.031(3) 0.029(3) 0.002(3) 0.006(2) 0.002(2)
C11 0.028(3) 0.035(3) 0.021(3) -0.002(3) -0.001(2) 0.001(3)
C19 0.045(4) 0.045(4) 0.022(3) -0.003(3) 0.012(3) -0.001(3)
C38 0.030(3) 0.038(4) 0.020(3) -0.003(3) 0.009(2) 0.002(3)
C9S 0.038(3) 0.038(4) 0.024(3) -0.006(3) 0.000(3) 0.001(3)
C48 0.037(3) 0.031(3) 0.028(3) 0.001(3) 0.006(3) -0.001(3)
C7 0.030(3) 0.033(3) 0.022(3) -0.001(3) 0.001(2) 0.000(3)
C50 0.030(3) 0.042(4) 0.029(3) 0.005(3) 0.005(3) -0.001(3)
C6 0.024(3) 0.033(3) 0.025(3) -0.003(3) 0.003(2) -0.001(2)
C3 0.022(3) 0.037(3) 0.025(3) -0.002(3) 0.003(2) 0.000(2)
C33 0.030(3) 0.035(3) 0.022(3) -0.005(3) 0.004(2) -0.001(3)
C21 0.037(3) 0.027(3) 0.023(3) -0.003(2) 0.002(2) 0.000(3)
C32 0.029(3) 0.035(3) 0.024(3) 0.005(3) 0.007(2) 0.000(3)
C2S 0.027(3) 0.036(3) 0.015(3) -0.004(2) 0.004(2) -0.004(3)
C29 0.028(3) 0.035(3) 0.020(3) -0.002(2) 0.006(2) -0.004(2)
C14 0.025(3) 0.032(3) 0.030(3) -0.002(3) 0.005(2) 0.004(2)
C10 0.025(3) 0.025(3) 0.022(3) 0.004(2) 0.004(2) 0.001(2)
C16 0.030(3) 0.042(4) 0.023(3) -0.004(3) 0.006(2) 0.003(3)
C17 0.033(3) 0.051(4) 0.032(3) 0.002(3) 0.011(3) -0.003(3)
C12 0.036(3) 0.037(4) 0.022(3) -0.004(3) 0.007(3) 0.003(3)
C8S 0.029(3) 0.021(3) 0.032(3) 0.002(2) 0.005(2) 0.000(2)
C24 0.043(4) 0.038(4) 0.045(4) 0.006(3) -0.014(3) 0.001(3)
C25 0.036(3) 0.028(3) 0.030(3) -0.002(3) 0.000(3) -0.005(3)
C4S 0.023(3) 0.038(4) 0.046(4) -0.011(3) 0.013(3) -0.001(3)
C22 0.052(4) 0.032(3) 0.023(3) -0.002(3) -0.007(3) -0.002(3)
C18 0.049(4) 0.045(4) 0.029(3) -0.005(3) 0.020(3) -0.001(3)
C23 0.058(5) 0.051(5) 0.023(3) -0.001(3) -0.016(3) -0.005(4)

loop_
_atom_type_symbol
_atom_type_description
_atom_type_scat_dispersion_real
_atom_type_scat_dispersion_imag
_atom_type_scat_source
C C 0.0181 0.0091 'International Tables Vol C Tables 4.2.6.8 and 6.1.1.4'
H H 0.0000 0.0000 'International Tables Vol C Tables 4.2.6.8 and 6.1.1.4'
Br Br -0.6763 1.2805 'International Tables Vol C Tables 4.2.6.8 and 6.1.1.4'
Cl Cl 0.3639 0.7018 'International Tables Vol C Tables 4.2.6.8 and 6.1.1.4'
F F 0.0727 0.0534 'International Tables Vol C Tables 4.2.6.8 and 6.1.1.4'
N N 0.0311 0.0180 'International Tables Vol C Tables 4.2.6.8 and 6.1.1.4'
Pt Pt -4.5932 6.9264 'International Tables Vol C Tables 4.2.6.8 and 6.1.1.4'

loop_
_geom_angle_atom_site_label_1
_geom_angle_atom_site_label_2
_geom_angle_atom_site_label_3
_geom_angle
_geom_angle_site_symmetry_1
_geom_angle_site_symmetry_3
_geom_angle_publ_flag
N2 Pt1 Cl1 95.83(14) . . ?
C1 Pt1 Cl1 87.61(19) . . ?
C1 Pt1 N2 174.5(2) . . ?
C1 Pt1 C26 96.0(3) . . ?
C26 Pt1 Cl1 175.68(19) . . ?
C26 Pt1 N2 80.8(2) . . ?
N4 Pt2 Cl2 95.30(14) . . ?
C52 Pt2 Cl2 176.76(17) . . ?
C52 Pt2 N4 81.6(2) . . ?
C27 Pt2 Cl2 90.2(2) . . ?
C27 Pt2 N4 174.4(2) . . ?
C27 Pt2 C52 92.9(3) . . ?
C42 N4 Pt2 123.7(4) . . ?
C46 N4 Pt2 115.5(4) . . ?
C46 N4 C42 120.8(5) . . ?
C20 N2 Pt1 115.1(4) . . ?
C16 N2 Pt1 124.5(4) . . ?
C16 N2 C20 120.2(5) . . ?
C1 N1 C2 166.7(6) . . ?
C27 N3 C28 176.5(7) . . ?
C51 C52 Pt2 133.2(5) . . ?
C51 C52 C47 111.7(6) . . ?
C47 C52 Pt2 115.0(4) . . ?
N4 C42 C43 120.7(6) . . ?
N1 C1 Pt1 176.0(6) . . ?
C12S C7S Br3S 117.9(5) . . ?
C12S C7S C8S 119.0(6) . . ?
C8S C7S Br3S 123.1(5) . . ?
C7 C2 N1 119.2(6) . . ?
C7 C2 C3 122.6(6) . . ?
C3 C2 N1 118.2(5) . . ?
C50 C51 C52 124.6(6) . . ?
C41 C36 C35 120.7(6) . . ?
C41 C36 C37 119.2(5) . . ?
C37 C36 C35 120.1(6) . . ?
C48 C49 C50 119.3(6) . . ?
F3S C5S C6S 120.8(7) . . ?
F3S C5S C4S 118.5(6) . . ?
C6S C5S C4S 120.6(6) . . ?
C30 C31 C34 120.6(6) . . ?
C30 C31 C32 119.5(5) . . ?
C32 C31 C34 119.8(6) . . ?
F6S C10S C11S 120.0(6) . . ?
F6S C10S C9S 120.5(6) . . ?
C11S C10S C9S 119.5(6) . . ?
C6S C1S Br1S 119.0(5) . . ?
C6S C1S C2S 118.0(6) . . ?
C2S C1S Br1S 123.0(4) . . ?
C43 C44 C45 119.4(6) . . ?
F4S C6S C5S 118.4(6) . . ?
F4S C6S C1S 120.5(6) . . ?
C5S C6S C1S 121.0(6) . . ?
C21 C26 Pt1 114.1(4) . . ?
C21 C26 C25 118.8(6) . . ?
C25 C26 Pt1 127.1(5) . . ?
C46 C47 C52 113.7(5) . . ?
C48 C47 C52 123.5(6) . . ?
C48 C47 C46 122.7(5) . . ?
C41 C40 C39 120.2(6) . . ?
C40 C41 C36 120.2(6) . . ?
C4 C5 C8 120.6(6) . . ?
C6 C5 C8 120.2(6) . . ?
C6 C5 C4 119.2(5) . . ?
N4 C46 C47 114.0(5) . . ?
N4 C46 C45 120.6(6) . . ?
C45 C46 C47 125.3(6) . . ?
N3 C27 Pt2 177.6(6) . . ?
C12 C13 C14 119.9(6) . . ?
C44 C43 C42 119.4(6) . . ?
N3 C28 C33 118.5(6) . . ?
C29 C28 N3 119.4(6) . . ?
C29 C28 C33 122.1(5) . . ?
C29 C30 C31 120.4(6) . . ?
F7S C11S C10S 120.9(6) . . ?
F7S C11S C12S 118.7(6) . . ?
C10S C11S C12S 120.3(6) . . ?
C9 C8 C5 177.9(7) . . ?
C35 C34 C31 177.2(7) . . ?
C8 C9 C10 176.6(7) . . ?
C34 C35 C36 178.7(8) . . ?
C38 C39 C40 119.6(5) . . ?
F8S C12S C7S 121.1(6) . . ?
F8S C12S C11S 118.6(6) . . ?
C7S C12S C11S 120.3(6) . . ?
C3 C4 C5 119.7(6) . . ?
N2 C20 C19 119.3(6) . . ?
N2 C20 C21 113.7(5) . . ?
C19 C20 C21 126.9(6) . . ?
F1S C3S C2S 121.1(6) . . ?
F1S C3S C4S 118.1(6) . . ?
C2S C3S C4S 120.7(6) . . ?
C14 C15 C10 120.8(6) . . ?
C46 C45 C44 119.1(6) . . ?
C38 C37 C36 119.5(6) . . ?
C12 C11 C10 119.6(6) . . ?
C18 C19 C20 120.5(6) . . ?
C39 C38 C37 121.2(6) . . ?
F5S C9S C10S 117.6(6) . . ?
F5S C9S C8S 121.0(6) . . ?
C10S C9S C8S 121.4(6) . . ?
C49 C48 C47 119.9(6) . . ?
C2 C7 C6 118.0(6) . . ?
C51 C50 C49 120.9(6) . . ?
C7 C6 C5 121.3(6) . . ?
C2 C3 C4 119.2(6) . . ?
C32 C33 C28 118.6(6) . . ?
C26 C21 C20 116.1(5) . . ?
C22 C21 C26 120.6(6) . . ?
C22 C21 C20 123.2(6) . . ?
C33 C32 C31 120.2(6) . . ?
C1S C2S Br2S 122.3(4) . . ?
C3S C2S Br2S 117.5(4) . . ?
C3S C2S C1S 120.2(5) . . ?
C30 C29 C28 119.2(6) . . ?
C13 C14 C15 119.9(6) . . ?
C15 C10 C9 120.7(5) . . ?
C15 C10 C11 119.1(6) . . ?
C11 C10 C9 120.2(5) . . ?
N2 C16 C17 121.7(6) . . ?
C16 C17 C18 118.3(6) . . ?
C13 C12 C11 120.7(6) . . ?
C7S C8S Br4S 123.2(5) . . ?
C9S C8S Br4S 117.3(5) . . ?
C9S C8S C7S 119.5(6) . . ?
C23 C24 C25 121.3(7) . . ?
C24 C25 C26 119.0(6) . . ?
F2S C4S C5S 120.8(6) . . ?
F2S C4S C3S 119.8(6) . . ?
C5S C4S C3S 119.4(6) . . ?
C21 C22 C23 120.8(7) . . ?
C19 C18 C17 119.9(6) . . ?
C24 C23 C22 119.4(6) . . ?

loop_
_geom_bond_atom_site_label_1
_geom_bond_atom_site_label_2
_geom_bond_distance
_geom_bond_site_symmetry_2
_geom_bond_publ_flag
Pt1 Cl1 2.4055(13) . ?
Pt1 N2 2.066(5) . ?
Pt1 C1 1.900(6) . ?
Pt1 C26 2.005(6) . ?
Pt2 Cl2 2.4138(14) . ?
Pt2 N4 2.070(4) . ?
Pt2 C52 1.927(7) . ?
Pt2 C27 1.901(6) . ?
Br2S C2S 1.879(6) . ?
Br1S C1S 1.868(6) . ?
Br3S C7S 1.873(6) . ?
Br4S C8S 1.883(6) . ?
F8S C12S 1.326(7) . ?
F1S C3S 1.333(7) . ?
F5S C9S 1.345(8) . ?
F4S C6S 1.337(8) . ?
F7S C11S 1.341(7) . ?
F6S C10S 1.341(7) . ?
F2S C4S 1.334(7) . ?
F3S C5S 1.342(7) . ?
N4 C42 1.349(8) . ?
N4 C46 1.341(8) . ?
N2 C20 1.360(7) . ?
N2 C16 1.348(8) . ?
N1 C1 1.147(8) . ?
N1 C2 1.398(8) . ?
N3 C27 1.141(8) . ?
N3 C28 1.393(7) . ?
C52 C51 1.427(8) . ?
C52 C47 1.474(9) . ?
C42 C43 1.385(8) . ?
C7S C12S 1.385(9) . ?
C7S C8S 1.396(9) . ?
C2 C7 1.384(9) . ?
C2 C3 1.386(9) . ?
C51 C50 1.370(9) . ?
C36 C41 1.401(9) . ?
C36 C35 1.436(8) . ?
C36 C37 1.407(9) . ?
C49 C48 1.382(9) . ?
C49 C50 1.395(9) . ?
C5S C6S 1.366(10) . ?
C5S C4S 1.372(11) . ?
C31 C30 1.403(9) . ?
C31 C34 1.438(8) . ?
C31 C32 1.406(9) . ?
C10S C11S 1.364(9) . ?
C10S C9S 1.377(10) . ?
C1S C6S 1.397(8) . ?
C1S C2S 1.398(8) . ?
C44 C43 1.375(9) . ?
C44 C45 1.394(9) . ?
C26 C21 1.405(9) . ?
C26 C25 1.409(9) . ?
C47 C46 1.470(8) . ?
C47 C48 1.397(9) . ?
C40 C41 1.387(8) . ?
C40 C39 1.393(8) . ?
C5 C8 1.436(8) . ?
C5 C4 1.411(9) . ?
C5 C6 1.403(9) . ?
C46 C45 1.387(8) . ?
C13 C14 1.387(9) . ?
C13 C12 1.384(9) . ?
C28 C33 1.395(9) . ?
C28 C29 1.383(9) . ?
C30 C29 1.375(8) . ?
C11S C12S 1.399(9) . ?
C8 C9 1.198(9) . ?
C34 C35 1.193(9) . ?
C9 C10 1.438(8) . ?
C39 C38 1.377(9) . ?
C4 C3 1.392(8) . ?
C20 C19 1.386(9) . ?
C20 C21 1.472(9) . ?
C3S C2S 1.375(8) . ?
C3S C4S 1.382(9) . ?
C15 C14 1.388(9) . ?
C15 C10 1.391(8) . ?
C37 C38 1.386(8) . ?
C11 C10 1.407(8) . ?
C11 C12 1.393(9) . ?
C19 C18 1.367(10) . ?
C9S C8S 1.382(9) . ?
C7 C6 1.390(9) . ?
C33 C32 1.384(9) . ?
C21 C22 1.375(9) . ?
C16 C17 1.381(9) . ?
C17 C18 1.381(10) . ?
C24 C25 1.400(9) . ?
C24 C23 1.379(11) . ?
C22 C23 1.384(10) . ?
